data_7242850
loop_
_publ_author_name
'Owczarek, Magdalena'
'Szklarz, Przemys\/law'
'Jakubas, Ryszard'

_publ_section_title
;
 Towards ferroelectricity-inducing chains of halogenoantimonates(iii) and
 halogenobismuthates(iii)
;
_journal_issue 29
_journal_name_full 'RSC Advances'
_journal_page_first 17574
_journal_page_last 17586
_journal_paper_doi 10.1039/D0RA10151F
_journal_volume 11
_journal_year 2021
_chemical_formula_moiety 'Cl5 Sb, 2(C4 H6 N3)'
_chemical_formula_sum 'C8 H12 Cl5 N6 Sb'
_chemical_formula_weight 491.24
_space_group_crystal_system monoclinic
_space_group_IT_number 4
_space_group_name_Hall 'P 2yb'
_space_group_name_H-M_alt 'P 1 21 1'
_atom_sites_solution_hydrogens geom
_atom_sites_solution_primary heavy
_audit_creation_date 2020-06-04
_audit_creation_method
;
Olex2 1.2
(compiled 2018.05.29 svn.r3508 for OlexSys, GUI svn.r5506)
;
_audit_update_record
;
2020-08-26 deposited with the CCDC.	2021-05-06 downloaded from the CCDC.
;
_cell_angle_alpha 90
_cell_angle_beta 105.65(2)
_cell_angle_gamma 90
_cell_formula_units_Z 2
_cell_length_a 5.713(3)
_cell_length_b 14.125(5)
_cell_length_c 10.254(4)
_cell_measurement_reflns_used 12171
_cell_measurement_temperature 100(2)
_cell_measurement_theta_max 37.0020
_cell_measurement_theta_min 3.5370
_cell_volume 796.8(6)
_computing_cell_refinement 'CrysAlisPro 1.171.38.46 (Rigaku OD, 2015)'
_computing_data_collection 'CrysAlisPro 1.171.38.46 (Rigaku OD, 2015)'
_computing_data_reduction 'CrysAlisPro 1.171.38.46 (Rigaku OD, 2015)'
_computing_molecular_graphics 'Olex2 (Dolomanov et al., 2009)'
_computing_publication_material 'Olex2 (Dolomanov et al., 2009)'
_computing_structure_refinement 'ShelXL (Sheldrick, 2015)'
_computing_structure_solution 'ShelXS (Sheldrick, 2008)'
_diffrn_ambient_temperature 100(2)
_diffrn_detector 'CCD plate'
_diffrn_detector_area_resol_mean 8.3359
_diffrn_detector_type 'Sapphire2, large Be window'
_diffrn_measured_fraction_theta_full 0.999
_diffrn_measured_fraction_theta_max 0.894
_diffrn_measurement_details
;
List of Runs (angles in degrees, time in seconds):

  # Type    Start    End  Width  t~exp~   \w     \q     \k     \f   Frames
#--------------------------------------------------------------------------
  1  \w    -71.00  70.62   0.73   10.00    --   30.00 -79.00   0.00  194
  2  \w    -71.00  70.62   0.73   10.00    --   30.00 -79.00  90.00  194
  3  \w    -71.00  70.62   0.73   10.00    --   30.00 -79.00 180.00  194
  4  \w    -71.00  70.62   0.73   10.00    --   30.00 -79.00 270.00  194
  5  \w    -54.00  60.61   0.73   16.00    --   48.00 -79.00  45.00  157
  6  \w    -54.00  60.61   0.73   16.00    --   48.00 -79.00 135.00  157
  7  \w    -54.00  60.61   0.73   16.00    --   48.00 -79.00 225.00  157
  8  \w    -54.00   5.86   0.73   16.00    --   48.00 -79.00 315.00   82
;
_diffrn_measurement_device 'four-circle diffractometer'
_diffrn_measurement_device_type 'Xcalibur, Sapphire2, large Be window'
_diffrn_measurement_method '\w scans'
_diffrn_orient_matrix_type 'CrysAlisPro convention (1999,Acta A55,543-557)'
_diffrn_orient_matrix_UB_11 0.0664068000
_diffrn_orient_matrix_UB_12 0.0341153000
_diffrn_orient_matrix_UB_13 0.0461142000
_diffrn_orient_matrix_UB_21 -0.0096713000
_diffrn_orient_matrix_UB_22 -0.0286905000
_diffrn_orient_matrix_UB_23 0.0551001000
_diffrn_orient_matrix_UB_31 0.1099808000
_diffrn_orient_matrix_UB_32 -0.0231659000
_diffrn_orient_matrix_UB_33 -0.0003563000
_diffrn_radiation_monochromator graphite
_diffrn_radiation_probe x-ray
_diffrn_radiation_type MoK\a
_diffrn_radiation_wavelength 0.71073
_diffrn_reflns_av_R_equivalents 0.0207
_diffrn_reflns_av_unetI/netI 0.0275
_diffrn_reflns_Laue_measured_fraction_full 0.999
_diffrn_reflns_Laue_measured_fraction_max 0.894
_diffrn_reflns_limit_h_max 8
_diffrn_reflns_limit_h_min -7
_diffrn_reflns_limit_k_max 21
_diffrn_reflns_limit_k_min -23
_diffrn_reflns_limit_l_max 16
_diffrn_reflns_limit_l_min -17
_diffrn_reflns_number 14833
_diffrn_reflns_point_group_measured_fraction_full 0.991
_diffrn_reflns_point_group_measured_fraction_max 0.801
_diffrn_reflns_theta_full 25.242
_diffrn_reflns_theta_max 36.962
_diffrn_reflns_theta_min 2.884
_diffrn_source 'fine-focus sealed X-ray tube'
_diffrn_source_type 'Enhance (Mo) X-ray Source'
_diffrn_standards_number 0
_exptl_absorpt_coefficient_mu 2.567
_exptl_absorpt_correction_T_max 0.806
_exptl_absorpt_correction_T_min 0.649
_exptl_absorpt_correction_type analytical
_exptl_absorpt_process_details
;
CrysAlisPro 1.171.38.46 (Rigaku Oxford Diffraction, 2015)
Analytical numeric absorption correction using a multifaceted crystal
			model based on expressions derived by R.C. Clark & J.S. Reid.
(Clark, R. C. & Reid, J. S. (1995). Acta Cryst. A51, 887-897)
Empirical absorption correction using spherical harmonics,
 implemented in SCALE3 ABSPACK scaling algorithm.
;
_exptl_crystal_colour 'clear yellow'
_exptl_crystal_colour_lustre clear
_exptl_crystal_colour_primary yellow
_exptl_crystal_density_diffrn 2.048
_exptl_crystal_description block
_exptl_crystal_F_000 476
_exptl_crystal_size_max 0.22
_exptl_crystal_size_mid 0.18
_exptl_crystal_size_min 0.12
_refine_diff_density_max 1.402
_refine_diff_density_min -0.380
_refine_diff_density_rms 0.107
_refine_ls_abs_structure_details
;
 Flack x determined using 2564 quotients [(I+)-(I-)]/[(I+)+(I-)]
 (Parsons, Flack and Wagner, Acta Cryst. B69 (2013) 249-259).
;
_refine_ls_abs_structure_Flack 0.396(13)
_refine_ls_extinction_method none
_refine_ls_goodness_of_fit_ref 1.081
_refine_ls_hydrogen_treatment constr
_refine_ls_matrix_type full
_refine_ls_number_parameters 181
_refine_ls_number_reflns 6494
_refine_ls_number_restraints 1
_refine_ls_restrained_S_all 1.081
_refine_ls_R_factor_all 0.0254
_refine_ls_R_factor_gt 0.0236
_refine_ls_shift/su_max 0.001
_refine_ls_shift/su_mean 0.000
_refine_ls_structure_factor_coef Fsqd
_refine_ls_weighting_details 'w=1/[\s^2^(Fo^2^)+(0.0257P)^2^+0.1531P] where P=(Fo^2^+2Fc^2^)/3'
_refine_ls_weighting_scheme calc
_refine_ls_wR_factor_gt 0.0522
_refine_ls_wR_factor_ref 0.0531
_reflns_Friedel_coverage 0.738
_reflns_Friedel_fraction_full 0.983
_reflns_Friedel_fraction_max 0.702
_reflns_number_gt 6240
_reflns_number_total 6494
_reflns_threshold_expression 'I > 2\s(I)'
_cod_data_source_file d0ra10151f2.cif
_cod_data_source_block 2aprmsbcl_acentro
_cod_database_code 7242850
_shelx_shelxl_version_number 2017/1
_chemical_oxdiff_formula 'C8 H12 N6 Sb1 Cl5'
_shelx_space_group_comment
;
The symmetry employed for this shelxl refinement is uniquely defined
by the following loop, which should always be used as a source of
symmetry information in preference to the above space-group names.
They are only intended as comments.
;
_shelx_estimated_absorpt_t_max 0.748
_shelx_estimated_absorpt_t_min 0.602
_reflns_odcompleteness_completeness 99.82
_reflns_odcompleteness_iscentric 1
_reflns_odcompleteness_theta 26.32
_olex2_refinement_description
;
1. Fixed Uiso
 At 1.2 times of:
  All C(H) groups, All N(H) groups, All N(H,H) groups
2.a Aromatic/amide H refined with riding coordinates:
 C3B(H3B), N1A(H1A), C6A(H6A), C4A(H4A), C5A(H5A), C6B(H6B), N1B(H1B), C4B(H4B)
2.b X=CH2 refined with riding coordinates:
 N2B(H2BA,H2BB), N2A(H2AA,H2AB)
;
_olex2_submission_special_instructions 'No special instructions were received'
_oxdiff_exptl_absorpt_empirical_details
;
Empirical correction (ABSPACK) includes:
- Absorption correction using spherical harmonics
- Frame scaling
;
_oxdiff_exptl_absorpt_empirical_full_max 1.125
_oxdiff_exptl_absorpt_empirical_full_min 0.923

loop_
_space_group_symop_operation_xyz
'x, y, z'
'-x, y+1/2, -z'

loop_
_atom_site_label
_atom_site_type_symbol
_atom_site_fract_x
_atom_site_fract_y
_atom_site_fract_z
_atom_site_U_iso_or_equiv
_atom_site_adp_type
_atom_site_occupancy
_atom_site_site_symmetry_order
_atom_site_calc_flag
_atom_site_refinement_flags_posn
_atom_site_refinement_flags_adp
_atom_site_refinement_flags_occupancy
_atom_site_disorder_assembly
_atom_site_disorder_group
Sb Sb 0.52377(3) 0.41308(3) 0.25867(2) 0.01119(4) Uani 1 1 d . . . . .
Cl4 Cl 0.47479(13) 0.58952(5) 0.16643(7) 0.01582(12) Uani 1 1 d . . . . .
Cl3 Cl 0.45928(13) 0.35130(5) 0.01438(7) 0.01722(13) Uani 1 1 d . . . . .
Cl2 Cl 0.53276(13) 0.23682(5) 0.33687(7) 0.01603(12) Uani 1 1 d . . . . .
Cl5 Cl 0.54244(14) 0.47106(5) 0.50516(7) 0.01731(13) Uani 1 1 d . . . . .
C3B C -0.1395(6) 0.6414(2) 0.9688(3) 0.0161(5) Uani 1 1 d . . . . .
H3B H -0.222024 0.670494 1.027231 0.019 Uiso 1 1 calc R . . . .
N2B N 0.2105(5) 0.5109(2) 0.7237(3) 0.0192(5) Uani 1 1 d . . . . .
H2BA H 0.182742 0.450943 0.701743 0.023 Uiso 1 1 calc R . . . .
H2BB H 0.315779 0.543223 0.692709 0.023 Uiso 1 1 calc R . . . .
Cl1 Cl 0.09290(10) 0.41371(7) 0.22416(6) 0.01716(10) Uani 1 1 d . . . A 1
N3A N 0.0658(5) 0.31258(19) 0.6478(3) 0.0163(5) Uani 1 1 d . . . . .
N1A N -0.1290(5) 0.16817(18) 0.6655(2) 0.0157(4) Uani 1 1 d . . . . .
H1A H -0.228565 0.135717 0.700617 0.019 Uiso 1 1 calc R . . . .
C2A C -0.0908(6) 0.2614(2) 0.6965(3) 0.0149(5) Uani 1 1 d . . . . .
C6A C -0.0170(6) 0.1242(2) 0.5817(3) 0.0162(5) Uani 1 1 d . . . . .
H6A H -0.045343 0.058861 0.561364 0.019 Uiso 1 1 calc R . . . .
C4A C 0.1727(6) 0.2695(2) 0.5641(3) 0.0160(5) Uani 1 1 d . . . . .
H4A H 0.280212 0.305506 0.527434 0.019 Uiso 1 1 calc R . . . .
N2A N -0.2065(5) 0.3027(2) 0.7774(3) 0.0199(5) Uani 1 1 d . . . . .
H2AA H -0.180476 0.362807 0.798768 0.024 Uiso 1 1 calc R . . . .
H2AB H -0.309262 0.269844 0.809789 0.024 Uiso 1 1 calc R . . . .
C5A C 0.1367(6) 0.1743(2) 0.5266(3) 0.0166(5) Uani 1 1 d . . . . .
H5A H 0.215426 0.145953 0.465822 0.020 Uiso 1 1 calc R . . . .
C6B C 0.0217(6) 0.6904(2) 0.9178(3) 0.0168(5) Uani 1 1 d . . . . .
H6B H 0.053091 0.755425 0.939188 0.020 Uiso 1 1 calc R . . . .
N1B N 0.1361(5) 0.64518(18) 0.8363(2) 0.0157(4) Uani 1 1 d . . . . .
H1B H 0.240831 0.676624 0.803755 0.019 Uiso 1 1 calc R . . . .
C4B C -0.1773(6) 0.5467(2) 0.9311(3) 0.0152(5) Uani 1 1 d . . . . .
H4B H -0.289218 0.511426 0.965545 0.018 Uiso 1 1 calc R . . . .
N3B N -0.0665(5) 0.50267(18) 0.8501(2) 0.0154(4) Uani 1 1 d . . . . .
C2B C 0.0936(6) 0.5526(2) 0.8035(3) 0.0149(5) Uani 1 1 d . . . . .

loop_
_atom_site_aniso_label
_atom_site_aniso_U_11
_atom_site_aniso_U_22
_atom_site_aniso_U_33
_atom_site_aniso_U_23
_atom_site_aniso_U_13
_atom_site_aniso_U_12
Sb 0.01034(7) 0.01150(6) 0.01303(6) 0.00045(8) 0.00542(4) 0.00102(11)
Cl4 0.0175(3) 0.0155(3) 0.0166(3) 0.0022(2) 0.0082(2) 0.0024(2)
Cl3 0.0195(3) 0.0170(3) 0.0166(3) -0.0012(2) 0.0073(2) -0.0027(2)
Cl2 0.0184(3) 0.0155(3) 0.0165(3) 0.0027(2) 0.0086(2) 0.0037(2)
Cl5 0.0201(3) 0.0168(3) 0.0160(3) -0.0007(2) 0.0066(2) -0.0026(2)
C3B 0.0186(14) 0.0155(12) 0.0153(11) 0.0015(9) 0.0062(10) 0.0030(10)
N2B 0.0235(15) 0.0186(12) 0.0205(11) -0.0001(9) 0.0143(10) -0.0008(10)
Cl1 0.0102(2) 0.0190(2) 0.0230(2) -0.0019(3) 0.00577(18) 0.0003(4)
N3A 0.0180(13) 0.0144(11) 0.0186(11) -0.0002(8) 0.0086(9) -0.0013(9)
N1A 0.0177(12) 0.0142(11) 0.0162(10) 0.0019(8) 0.0065(9) -0.0028(9)
C2A 0.0160(14) 0.0138(12) 0.0164(11) 0.0031(9) 0.0069(10) 0.0002(9)
C6A 0.0173(14) 0.0156(13) 0.0165(12) 0.0016(9) 0.0060(10) -0.0003(10)
C4A 0.0160(14) 0.0159(12) 0.0180(12) 0.0021(9) 0.0079(10) 0.0009(10)
N2A 0.0251(15) 0.0170(12) 0.0225(12) 0.0008(9) 0.0150(10) -0.0001(10)
C5A 0.0194(15) 0.0148(12) 0.0165(11) 0.0008(9) 0.0065(10) 0.0009(10)
C6B 0.0219(15) 0.0128(12) 0.0152(11) 0.0018(9) 0.0042(10) 0.0002(10)
N1B 0.0183(13) 0.0143(10) 0.0159(10) 0.0029(8) 0.0071(9) -0.0026(9)
C4B 0.0150(14) 0.0154(12) 0.0159(11) 0.0025(9) 0.0056(9) -0.0005(10)
N3B 0.0174(13) 0.0147(11) 0.0156(10) 0.0021(8) 0.0070(8) -0.0019(9)
C2B 0.0162(14) 0.0156(12) 0.0134(11) 0.0019(9) 0.0047(9) 0.0003(10)

loop_
_atom_type_symbol
_atom_type_description
_atom_type_scat_dispersion_real
_atom_type_scat_dispersion_imag
_atom_type_scat_source
C C 0.0033 0.0016 'International Tables Vol C Tables 4.2.6.8 and 6.1.1.4'
H H 0.0000 0.0000 'International Tables Vol C Tables 4.2.6.8 and 6.1.1.4'
Cl Cl 0.1484 0.1585 'International Tables Vol C Tables 4.2.6.8 and 6.1.1.4'
N N 0.0061 0.0033 'International Tables Vol C Tables 4.2.6.8 and 6.1.1.4'
Sb Sb -0.5866 1.5461 'International Tables Vol C Tables 4.2.6.8 and 6.1.1.4'

loop_
_exptl_crystal_face_index_h
_exptl_crystal_face_index_k
_exptl_crystal_face_index_l
_exptl_crystal_face_perp_dist
-8 1 0 0.0695
-5 15 7 0.1145
4 12 7 0.0719
-1 -14 -9 0.0855
2 -11 11 0.0464
0 10 -12 0.0731
8 0 0 0.0431

loop_
_geom_angle_atom_site_label_1
_geom_angle_atom_site_label_2
_geom_angle_atom_site_label_3
_geom_angle
_geom_angle_site_symmetry_1
_geom_angle_site_symmetry_3
_geom_angle_publ_flag
Cl3 Sb Cl4 89.88(3) . . ?
Cl3 Sb Cl2 87.80(3) . . ?
Cl3 Sb Cl5 174.07(3) . . ?
Cl2 Sb Cl4 174.97(3) . . ?
Cl2 Sb Cl5 90.54(3) . . ?
Cl5 Sb Cl4 91.32(3) . . ?
Cl1 Sb Cl4 86.47(3) . . ?
Cl1 Sb Cl3 89.19(3) . . ?
Cl1 Sb Cl2 89.04(3) . . ?
Cl1 Sb Cl5 85.08(3) . . ?
C6B C3B C4B 116.8(3) . . ?
C4A N3A C2A 117.4(3) . . ?
C6A N1A C2A 121.4(3) . . ?
N3A C2A N1A 120.9(3) . . ?
N2A C2A N3A 119.3(3) . . ?
N2A C2A N1A 119.8(3) . . ?
N1A C6A C5A 119.5(3) . . ?
N3A C4A C5A 124.0(3) . . ?
C6A C5A C4A 116.7(3) . . ?
N1B C6B C3B 119.1(3) . . ?
C6B N1B C2B 121.7(3) . . ?
N3B C4B C3B 124.0(3) . . ?
C4B N3B C2B 117.6(3) . . ?
N2B C2B N1B 119.7(3) . . ?
N2B C2B N3B 119.5(3) . . ?
N3B C2B N1B 120.8(3) . . ?

loop_
_geom_bond_atom_site_label_1
_geom_bond_atom_site_label_2
_geom_bond_distance
_geom_bond_site_symmetry_2
_geom_bond_publ_flag
Sb Cl4 2.6536(12) . ?
Sb Cl3 2.5834(12) . ?
Sb Cl2 2.6119(12) . ?
Sb Cl5 2.6315(12) . ?
Sb Cl1 2.3905(14) . ?
C3B C6B 1.364(4) . ?
C3B C4B 1.394(4) . ?
N2B C2B 1.325(4) . ?
N3A C2A 1.347(4) . ?
N3A C4A 1.328(4) . ?
N1A C2A 1.359(4) . ?
N1A C6A 1.353(4) . ?
C2A N2A 1.327(4) . ?
C6A C5A 1.363(4) . ?
C4A C5A 1.398(4) . ?
C6B N1B 1.352(4) . ?
N1B C2B 1.355(4) . ?
C4B N3B 1.327(4) . ?
N3B C2B 1.341(4) . ?

loop_
_geom_hbond_atom_site_label_D
_geom_hbond_atom_site_label_H
_geom_hbond_atom_site_label_A
_geom_hbond_distance_DH
_geom_hbond_distance_HA
_geom_hbond_distance_DA
_geom_hbond_angle_DHA
_geom_hbond_site_symmetry_A
_geom_hbond_publ_flag
N2B H2BA N3A 0.88 2.09 2.965(4) 172.0 . yes
N2B H2BB Cl2 0.88 2.91 3.635(3) 141.0 2_656 yes
N1A H1A Cl4 0.88 2.30 3.154(3) 163.0 2_546 yes
N2A H2AA N3B 0.88 2.10 2.976(4) 171.8 . yes
N2A H2AB Cl4 0.88 2.75 3.496(3) 143.3 2_546 yes
N1B H1B Cl2 0.88 2.34 3.197(3) 164.2 2_656 yes

loop_
_exptl_oxdiff_crystal_face_indexfrac_h
_exptl_oxdiff_crystal_face_indexfrac_k
_exptl_oxdiff_crystal_face_indexfrac_l
_exptl_oxdiff_crystal_face_x
_exptl_oxdiff_crystal_face_y
_exptl_oxdiff_crystal_face_z
-7.9999 1.0002 0.0002 -0.4971 0.0487 -0.9030
-5.0000 14.9997 6.9997 0.5025 0.0037 -0.8999
3.9999 11.9996 6.9994 0.9978 0.0027 0.1594
-0.9999 -13.9996 -8.9994 -0.9590 -0.0845 0.2175
2.0000 -10.9994 10.9995 0.2648 0.9023 0.4709
-0.0000 9.9994 -11.9995 -0.2122 -0.9481 -0.2274
7.9999 -0.0002 -0.0003 0.5312 -0.0774 0.8798
